data_2213161
loop_
_publ_author_name
'B. Thimme Gowda'
'Sabine Foro'
'Hartmut Fuess'

_publ_section_title
;
 2,2,2-Trichloro-<i>N</i>-(2,6-dimethylphenyl)acetamide
;
_journal_coeditor_code BT2313
_journal_issue 5
_journal_name_full 'Acta Crystallographica Section E'
_journal_page_first o2343
_journal_page_last o2344
_journal_paper_doi 10.1107/S1600536807016431
_journal_volume 63
_journal_year 2007
_chemical_formula_iupac 'C10 H10 Cl3 N O'
_chemical_formula_moiety 'C10 H10 Cl3 N O'
_chemical_formula_sum 'C10 H10 Cl3 N O'
_chemical_formula_weight 266.54
_chemical_name_common N-(2,6-dimethylphenyl)-2,2,2-trichloroacetamide
_chemical_name_systematic
;
2,2,2-Trichloro-N-(2,6-dimethylphenyl)acetamide
;
_space_group_IT_number 14
_symmetry_cell_setting monoclinic
_symmetry_space_group_name_Hall '-P 2ybc'
_symmetry_space_group_name_H-M 'P 1 21/c 1'
_atom_sites_solution_hydrogens geom
_atom_sites_solution_primary direct
_atom_sites_solution_secondary difmap
_audit_creation_method SHELXL-97
_cell_angle_alpha 90.00
_cell_angle_beta 100.890(10)
_cell_angle_gamma 90.00
_cell_formula_units_Z 4
_cell_length_a 10.1170(10)
_cell_length_b 11.8980(10)
_cell_length_c 10.1830(10)
_cell_measurement_reflns_used 25
_cell_measurement_temperature 299(2)
_cell_measurement_theta_max 23.59
_cell_measurement_theta_min 4.45
_cell_volume 1203.7(2)
_computing_cell_refinement
;
CAD-4-PC
;
_computing_data_collection
;
CAD-4-PC (Enraf--Nonius, 1996)
;
_computing_data_reduction 'REDU4 (Stoe & Cie, 1987)'
_computing_molecular_graphics
;
PLATON (Spek, 2003)
;
_computing_publication_material SHELXL97
_computing_structure_refinement 'SHELXL97 (Sheldrick, 1997)'
_computing_structure_solution 'SHELXS97 (Sheldrick, 1997)'
_diffrn_ambient_temperature 299(2)
_diffrn_measured_fraction_theta_full 1.000
_diffrn_measured_fraction_theta_max 1.000
_diffrn_measurement_device_type 'Enraf--Nonius CAD-4'
_diffrn_measurement_method \w/2\q
_diffrn_radiation_monochromator graphite
_diffrn_radiation_source 'fine-focus sealed tube'
_diffrn_radiation_type CuK\a
_diffrn_radiation_wavelength 1.54180
_diffrn_reflns_av_R_equivalents 0.0527
_diffrn_reflns_av_sigmaI/netI 0.0484
_diffrn_reflns_limit_h_max 12
_diffrn_reflns_limit_h_min -11
_diffrn_reflns_limit_k_max 9
_diffrn_reflns_limit_k_min -14
_diffrn_reflns_limit_l_max 0
_diffrn_reflns_limit_l_min -12
_diffrn_reflns_number 4032
_diffrn_reflns_theta_full 66.93
_diffrn_reflns_theta_max 66.93
_diffrn_reflns_theta_min 4.45
_diffrn_standards_decay_% 2.6
_diffrn_standards_interval_time 120
_diffrn_standards_number 3
_exptl_absorpt_coefficient_mu 6.680
_exptl_absorpt_correction_T_max 0.5136
_exptl_absorpt_correction_T_min 0.2184
_exptl_absorpt_correction_type psi-scan
_exptl_absorpt_process_details '(North <i>et al.</i>,  1968)'
_exptl_crystal_colour colourless
_exptl_crystal_density_diffrn 1.471
_exptl_crystal_density_method 'not measured'
_exptl_crystal_description prism
_exptl_crystal_F_000 544
_exptl_crystal_size_max 0.45
_exptl_crystal_size_mid 0.22
_exptl_crystal_size_min 0.10
_refine_diff_density_max 0.318
_refine_diff_density_min -0.421
_refine_ls_extinction_method none
_refine_ls_goodness_of_fit_ref 1.077
_refine_ls_hydrogen_treatment mixed
_refine_ls_matrix_type full
_refine_ls_number_parameters 167
_refine_ls_number_reflns 2135
_refine_ls_number_restraints 40
_refine_ls_restrained_S_all 1.078
_refine_ls_R_factor_all 0.0569
_refine_ls_R_factor_gt 0.0448
_refine_ls_shift/su_max 0.022
_refine_ls_shift/su_mean 0.004
_refine_ls_structure_factor_coef Fsqd
_refine_ls_weighting_details 'calc w=1/[\s^2^(Fo^2^)+(0.0581P)^2^+0.3561P] where P=(Fo^2^+2Fc^2^)/3'
_refine_ls_weighting_scheme calc
_refine_ls_wR_factor_gt 0.1221
_refine_ls_wR_factor_ref 0.1307
_reflns_number_gt 1725
_reflns_number_total 2135
_reflns_threshold_expression I>2\s(I)
_cod_data_source_file bt2313.cif
_cod_data_source_block I
_cod_depositor_comments
;
The following automatic conversions were performed:
'_exptl_absorpt_correction_type' value 'Psi-scan' changed to 'psi-scan'
according to '/home/saulius/struct/CIF-dictionaries/cif_core.dic'
dictionary named 'cif_core.dic' version 2.4.1 from 2010-06-29.

Automatic conversion script
Id: cif_fix_enum 1527 2010-12-29 10:47:43Z saulius 

The following automatic conversions were performed:

'_exptl_absorpt_correction_type' value 'Psi-scan' changed to
'psi-scan' according to
/home/saulius/struct/CIF-dictionaries/cif_core.dic dictionary named
'cif_core.dic' version 2.4.1 from 2010-06-29.

Automatic conversion script
Id: cif_fix_values 1715 2011-07-08 13:25:40Z adriana 
;
_cod_original_sg_symbol_H-M 'P 21/c'
_cod_database_code 2213161
_cod_database_fobs_code 2213161

loop_
_symmetry_equiv_pos_as_xyz
'x, y, z'
'-x, y+1/2, -z+1/2'
'-x, -y, -z'
'x, -y-1/2, z-1/2'

loop_
_atom_site_type_symbol
_atom_site_label
_atom_site_fract_x
_atom_site_fract_y
_atom_site_fract_z
_atom_site_U_iso_or_equiv
_atom_site_adp_type
_atom_site_calc_flag
_atom_site_refinement_flags
_atom_site_occupancy
_atom_site_disorder_assembly
_atom_site_disorder_group
C C4 0.0752(2) 0.1810(2) 0.2577(2) 0.0478(6) Uani d D 1 . .
C C5 0.2145(2) 0.2324(2) 0.2519(2) 0.0387(5) Uani d . 1 A .
C C8 0.4092(2) 0.3292(2) 0.3744(2) 0.0395(5) Uani d . 1 A .
C C9 0.5234(3) 0.2727(2) 0.4396(2) 0.0483(6) Uani d . 1 . .
C C10 0.6465(3) 0.3254(3) 0.4462(3) 0.0637(8) Uani d . 1 . .
H H10 0.7248 0.2889 0.4871 0.076 Uiso calc R 1 . .
C C11 0.6547(3) 0.4307(3) 0.3932(3) 0.0697(9) Uani d . 1 . .
H H11 0.7382 0.4649 0.3990 0.084 Uiso calc R 1 . .
C C12 0.5409(3) 0.4854(3) 0.3320(3) 0.0598(8) Uani d . 1 . .
H H12 0.5478 0.5571 0.2975 0.072 Uiso calc R 1 . .
C C13 0.4151(2) 0.4357(2) 0.3205(2) 0.0458(6) Uani d . 1 . .
C C14 0.2909(3) 0.4964(3) 0.2516(3) 0.0628(8) Uani d . 1 . .
H H14A 0.2303 0.5058 0.3128 0.075 Uiso calc R 1 . .
H H14B 0.2476 0.4534 0.1758 0.075 Uiso calc R 1 . .
H H14C 0.3156 0.5687 0.2222 0.075 Uiso calc R 1 . .
C C15 0.5149(3) 0.1595(3) 0.5030(3) 0.0656(8) Uani d . 1 . .
H H15A 0.4738 0.1068 0.4362 0.079 Uiso calc R 1 . .
H H15B 0.4616 0.1653 0.5714 0.079 Uiso calc R 1 . .
H H15C 0.6038 0.1342 0.5418 0.079 Uiso calc R 1 . .
N N7 0.28099(19) 0.27550(19) 0.36588(18) 0.0414(5) Uani d D 1 . .
H H7N 0.246(2) 0.266(2) 0.4355(17) 0.050 Uiso d D 1 . .
O O6 0.25355(17) 0.23365(18) 0.14623(16) 0.0533(5) Uani d . 1 . .
Cl Cl1A -0.0378(4) 0.2979(4) 0.2489(5) 0.0786(11) Uani d PDU 0.60(2) A 1
Cl Cl1B -0.0367(8) 0.2754(13) 0.290(2) 0.135(4) Uani d PDU 0.40(2) A 2
Cl Cl2A 0.0158(4) 0.1064(5) 0.1106(4) 0.0809(18) Uani d PDU 0.60(2) A 1
Cl Cl2B 0.0180(5) 0.0978(5) 0.1169(6) 0.0540(15) Uani d PDU 0.40(2) A 2
Cl Cl3A 0.0698(5) 0.1043(6) 0.4024(4) 0.0881(12) Uani d PDU 0.60(2) A 1
Cl Cl3B 0.1070(18) 0.0741(14) 0.3829(13) 0.132(4) Uani d PDU 0.40(2) A 2

loop_
_atom_site_aniso_label
_atom_site_aniso_U_11
_atom_site_aniso_U_22
_atom_site_aniso_U_33
_atom_site_aniso_U_12
_atom_site_aniso_U_13
_atom_site_aniso_U_23
C4 0.0452(13) 0.0540(15) 0.0445(13) -0.0108(12) 0.0091(10) -0.0089(12)
C5 0.0377(11) 0.0396(12) 0.0384(12) 0.0006(10) 0.0063(9) -0.0009(10)
C8 0.0387(12) 0.0492(13) 0.0310(11) -0.0086(11) 0.0075(9) -0.0052(10)
C9 0.0475(13) 0.0583(16) 0.0390(13) -0.0020(12) 0.0078(10) -0.0044(12)
C10 0.0386(14) 0.090(2) 0.0594(17) -0.0021(15) 0.0020(11) -0.0073(17)
C11 0.0487(16) 0.094(3) 0.0655(18) -0.0304(18) 0.0095(13) -0.0090(18)
C12 0.0696(19) 0.0596(17) 0.0519(16) -0.0251(15) 0.0157(13) -0.0076(14)
C13 0.0498(14) 0.0496(15) 0.0378(12) -0.0064(12) 0.0081(10) -0.0079(11)
C14 0.0725(19) 0.0510(16) 0.0622(18) 0.0048(14) 0.0057(14) 0.0051(14)
C15 0.0658(18) 0.067(2) 0.0637(18) 0.0139(16) 0.0114(14) 0.0094(16)
N7 0.0391(10) 0.0545(12) 0.0317(10) -0.0090(9) 0.0094(8) -0.0046(9)
O6 0.0534(10) 0.0719(13) 0.0367(9) -0.0119(10) 0.0136(7) -0.0088(9)
Cl1A 0.0475(14) 0.0739(15) 0.113(2) 0.0168(13) 0.0110(16) -0.0236(16)
Cl1B 0.070(3) 0.144(6) 0.211(9) -0.035(3) 0.078(4) -0.115(5)
Cl2A 0.062(2) 0.107(3) 0.0628(19) -0.0154(17) -0.0153(16) -0.0215(16)
Cl2B 0.046(2) 0.048(2) 0.071(3) -0.0097(14) 0.019(2) -0.0343(17)
Cl3A 0.0847(18) 0.122(3) 0.0539(11) -0.0577(16) 0.0044(10) 0.0164(13)
Cl3B 0.139(7) 0.145(7) 0.095(4) -0.092(6) -0.022(4) 0.061(5)

loop_
_atom_type_symbol
_atom_type_description
_atom_type_scat_dispersion_real
_atom_type_scat_dispersion_imag
_atom_type_scat_source
C C 0.0181 0.0091 'International Tables Vol C Tables 4.2.6.8 and 6.1.1.4'
H H 0.0000 0.0000 'International Tables Vol C Tables 4.2.6.8 and 6.1.1.4'
N N 0.0311 0.0180 'International Tables Vol C Tables 4.2.6.8 and 6.1.1.4'
O O 0.0492 0.0322 'International Tables Vol C Tables 4.2.6.8 and 6.1.1.4'
Cl Cl 0.3639 0.7018 'International Tables Vol C Tables 4.2.6.8 and 6.1.1.4'

loop_
_geom_angle_atom_site_label_1
_geom_angle_atom_site_label_2
_geom_angle_atom_site_label_3
_geom_angle
C5 C4 Cl1B 113.4(5)
C5 C4 Cl3A 114.4(2)
Cl1B C4 Cl3A 93.0(7)
C5 C4 Cl2B 110.8(2)
Cl1B C4 Cl2B 114.3(5)
Cl3A C4 Cl2B 109.8(3)
C5 C4 Cl2A 109.7(2)
Cl1B C4 Cl2A 112.1(6)
Cl3A C4 Cl2A 113.5(3)
Cl2B C4 Cl2A 3.9(4)
C5 C4 Cl3B 105.5(5)
Cl1B C4 Cl3B 111.9(4)
Cl3A C4 Cl3B 19.0(8)
Cl2B C4 Cl3B 99.7(7)
Cl2A C4 Cl3B 103.7(7)
C5 C4 Cl1A 105.5(2)
Cl1B C4 Cl1A 16.1(8)
Cl3A C4 Cl1A 109.1(3)
Cl2B C4 Cl1A 106.8(3)
Cl2A C4 Cl1A 103.8(3)
Cl3B C4 Cl1A 128.0(8)
O6 C5 N7 125.0(2)
O6 C5 C4 119.3(2)
N7 C5 C4 115.67(19)
C13 C8 C9 122.4(2)
C13 C8 N7 119.3(2)
C9 C8 N7 118.2(2)
C10 C9 C8 117.5(3)
C10 C9 C15 120.6(3)
C8 C9 C15 121.9(2)
C11 C10 C9 121.0(3)
C11 C10 H10 119.5
C9 C10 H10 119.5
C12 C11 C10 120.4(3)
C12 C11 H11 119.8
C10 C11 H11 119.8
C11 C12 C13 121.0(3)
C11 C12 H12 119.5
C13 C12 H12 119.5
C8 C13 C12 117.6(2)
C8 C13 C14 121.9(2)
C12 C13 C14 120.4(3)
C13 C14 H14A 109.5
C13 C14 H14B 109.5
H14A C14 H14B 109.5
C13 C14 H14C 109.5
H14A C14 H14C 109.5
H14B C14 H14C 109.5
C9 C15 H15A 109.5
C9 C15 H15B 109.5
H15A C15 H15B 109.5
C9 C15 H15C 109.5
H15A C15 H15C 109.5
H15B C15 H15C 109.5
C5 N7 C8 121.83(19)
C5 N7 H7N 116.9(19)
C8 N7 H7N 121.1(18)

loop_
_geom_bond_atom_site_label_1
_geom_bond_atom_site_label_2
_geom_bond_distance
C4 C5 1.548(3)
C4 Cl1B 1.673(8)
C4 Cl3A 1.743(5)
C4 Cl2B 1.748(5)
C4 Cl2A 1.747(4)
C4 Cl3B 1.787(9)
C4 Cl1A 1.792(4)
C5 O6 1.214(3)
C5 N7 1.330(3)
C8 C13 1.386(4)
C8 C9 1.392(4)
C8 N7 1.434(3)
C9 C10 1.386(4)
C9 C15 1.502(4)
C10 C11 1.372(5)
C10 H10 0.9300
C11 C12 1.367(5)
C11 H11 0.9300
C12 C13 1.388(4)
C12 H12 0.9300
C13 C14 1.503(4)
C14 H14A 0.9600
C14 H14B 0.9600
C14 H14C 0.9600
C15 H15A 0.9600
C15 H15B 0.9600
C15 H15C 0.9600
N7 H7N 0.856(10)

loop_
_geom_hbond_atom_site_label_D
_geom_hbond_atom_site_label_H
_geom_hbond_atom_site_label_A
_geom_hbond_site_symmetry_A
_geom_hbond_distance_DH
_geom_hbond_distance_HA
_geom_hbond_distance_DA
_geom_hbond_angle_DHA
N7 H7N O6 4_566 0.856(10) 2.133(15) 2.922(2) 153(2)
N7 H7N Cl3A . 0.856(10) 2.60(3) 3.025(6) 112(2)
N7 H7N Cl3B . 0.856(10) 2.68(3) 2.998(9) 103(2)

loop_
_geom_torsion_atom_site_label_1
_geom_torsion_atom_site_label_2
_geom_torsion_atom_site_label_3
_geom_torsion_atom_site_label_4
_geom_torsion
Cl1B C4 C5 O6 -113.6(9)
Cl3A C4 C5 O6 141.4(3)
Cl2B C4 C5 O6 16.6(4)
Cl2A C4 C5 O6 12.6(4)
Cl3B C4 C5 O6 123.6(8)
Cl1A C4 C5 O6 -98.7(3)
Cl1B C4 C5 N7 64.6(9)
Cl3A C4 C5 N7 -40.5(4)
Cl2B C4 C5 N7 -165.3(3)
Cl2A C4 C5 N7 -169.3(3)
Cl3B C4 C5 N7 -58.2(8)
Cl1A C4 C5 N7 79.5(3)
C13 C8 C9 C10 -1.8(4)
N7 C8 C9 C10 179.6(2)
C13 C8 C9 C15 177.2(2)
N7 C8 C9 C15 -1.4(4)
C8 C9 C10 C11 1.6(4)
C15 C9 C10 C11 -177.4(3)
C9 C10 C11 C12 -0.4(5)
C10 C11 C12 C13 -0.8(5)
C9 C8 C13 C12 0.7(4)
N7 C8 C13 C12 179.3(2)
C9 C8 C13 C14 -179.4(2)
N7 C8 C13 C14 -0.8(3)
C11 C12 C13 C8 0.6(4)
C11 C12 C13 C14 -179.3(3)
O6 C5 N7 C8 0.1(4)
C4 C5 N7 C8 -177.9(2)
C13 C8 N7 C5 74.4(3)
C9 C8 N7 C5 -106.9(3)
